data_4026753
loop_
_publ_author_name
'David A. Kennedy'
'Nagarajan Vembu'
'Frank R. Fronczek'
'Marc Devocelle'

_publ_section_title
;
 Synthesis of Mutual Azo Prodrugs of Anti-inflammatory Agents and Peptides
 Facilitated by \a-Aminoisobutyric Acid
;
_journal_name_full 'Journal of Organic Chemistry'
_journal_page_first 9641
_journal_page_last 9647
_journal_paper_doi 10.1021/jo201358e
_journal_volume 76
_journal_year 2011
_chemical_compound_source synthesized
_chemical_formula_iupac 'C16 H22 N2 O5'
_chemical_formula_moiety 'C16 H22 N2 O5'
_chemical_formula_sum 'C16 H22 N2 O5'
_chemical_formula_weight 322.36
_chemical_name_systematic
; 
tert-butyl 2-hydroxy-5-[(E)-(2-methoxy-1,1-dimethyl-2-oxoethyl)diazenyl]
benzoate
;
_space_group_IT_number 14
_symmetry_cell_setting monoclinic
_symmetry_space_group_name_Hall '-P 2ybc'
_symmetry_space_group_name_H-M 'P 1 21/c 1'
_atom_sites_solution_hydrogens geom
_atom_sites_solution_primary direct
_atom_sites_solution_secondary difmap
_audit_creation_method SHELXL-97
_cell_angle_alpha 90.00
_cell_angle_beta 102.494(7)
_cell_angle_gamma 90.00
_cell_formula_units_Z 4
_cell_length_a 14.404(2)
_cell_length_b 9.8257(14)
_cell_length_c 12.0520(16)
_cell_measurement_reflns_used 4955
_cell_measurement_temperature 90(2)
_cell_measurement_theta_max 30.8
_cell_measurement_theta_min 2.5
_cell_volume 1665.3(4)
_computing_cell_refinement 'Denzo&Scalepack (Otwinowski&Minor, 1997)'
_computing_data_collection 'COLLECT (Nonius, 2000)'
_computing_data_reduction Denzo&Scalepack
_computing_molecular_graphics 'PLATON (Spek, 2003)'
_computing_publication_material SHELXL97
_computing_structure_refinement 'SHELXL97 (Sheldrick, 1997)'
_computing_structure_solution 'SHELXS97 (Sheldrick, 1997)'
_diffrn_ambient_temperature 90(2)
_diffrn_measured_fraction_theta_full 0.999
_diffrn_measured_fraction_theta_max 0.987
_diffrn_measurement_device_type 'Nonius KappaCCD (with Oxford Cryostream)'
_diffrn_measurement_method '\w scans with \k offsets'
_diffrn_radiation_monochromator graphite
_diffrn_radiation_source 'fine-focus sealed tube'
_diffrn_radiation_type MoK\a
_diffrn_radiation_wavelength 0.71073
_diffrn_reflns_av_R_equivalents 0.0345
_diffrn_reflns_av_sigmaI/netI 0.0465
_diffrn_reflns_limit_h_max 20
_diffrn_reflns_limit_h_min -20
_diffrn_reflns_limit_k_max 13
_diffrn_reflns_limit_k_min -12
_diffrn_reflns_limit_l_max 16
_diffrn_reflns_limit_l_min -16
_diffrn_reflns_number 27475
_diffrn_reflns_theta_full 25.00
_diffrn_reflns_theta_max 30.82
_diffrn_reflns_theta_min 2.70
_diffrn_standards_decay_% none
_exptl_absorpt_coefficient_mu 0.096
_exptl_absorpt_correction_type none
_exptl_crystal_colour yellow
_exptl_crystal_density_diffrn 1.286
_exptl_crystal_description fragment
_exptl_crystal_F_000 688
_exptl_crystal_size_max 0.25
_exptl_crystal_size_mid 0.20
_exptl_crystal_size_min 0.20
_refine_diff_density_max 0.436
_refine_diff_density_min -0.253
_refine_diff_density_rms 0.057
_refine_ls_extinction_coef 0.0104(13)
_refine_ls_extinction_expression Fc^*^=kFc[1+0.001xFc^2^\l^3^/sin(2\q)]^-1/4^
_refine_ls_extinction_method SHELXL
_refine_ls_goodness_of_fit_ref 1.030
_refine_ls_hydrogen_treatment mixed
_refine_ls_matrix_type full
_refine_ls_number_parameters 218
_refine_ls_number_reflns 5153
_refine_ls_number_restraints 0
_refine_ls_restrained_S_all 1.030
_refine_ls_R_factor_all 0.0703
_refine_ls_R_factor_gt 0.0446
_refine_ls_shift/su_max 0.000
_refine_ls_shift/su_mean 0.000
_refine_ls_structure_factor_coef Fsqd
_refine_ls_weighting_details 'calc w=1/[\s^2^(Fo^2^)+(0.0525P)^2^+0.3852P] where P=(Fo^2^+2Fc^2^)/3'
_refine_ls_weighting_scheme calc
_refine_ls_wR_factor_gt 0.1036
_refine_ls_wR_factor_ref 0.1142
_reflns_number_gt 3768
_reflns_number_total 5153
_reflns_threshold_expression 'I >2\s(I)'
_cod_data_source_file jo201358e_si_003.cif
_cod_data_source_block dk217
_cod_database_code 4026753

loop_
_symmetry_equiv_pos_as_xyz
'x, y, z'
'-x, y+1/2, -z+1/2'
'-x, -y, -z'
'x, -y-1/2, z-1/2'

loop_
_atom_site_label
_atom_site_type_symbol
_atom_site_fract_x
_atom_site_fract_y
_atom_site_fract_z
_atom_site_U_iso_or_equiv
_atom_site_adp_type
_atom_site_occupancy
_atom_site_symmetry_multiplicity
_atom_site_calc_flag
_atom_site_refinement_flags
O1 O 0.09960(6) 0.84450(9) 0.44865(7) 0.01716(19) Uani 1 1 d .
H1O H 0.1454(12) 0.8645(16) 0.5044(14) 0.026 Uiso 1 1 d .
O2 O 0.37288(6) 0.67363(8) 0.54795(6) 0.01337(17) Uani 1 1 d .
O3 O 0.26935(6) 0.83232(9) 0.58339(7) 0.01709(19) Uani 1 1 d .
O4 O 0.14906(7) 0.10669(9) 0.14731(8) 0.0233(2) Uani 1 1 d .
O5 O 0.30587(7) 0.11327(10) 0.15362(8) 0.0273(2) Uani 1 1 d .
N1 N 0.21173(7) 0.40455(10) 0.21608(8) 0.0130(2) Uani 1 1 d .
N2 N 0.17293(7) 0.40344(10) 0.11296(8) 0.0134(2) Uani 1 1 d .
C1 C 0.18124(8) 0.51788(11) 0.27497(9) 0.0117(2) Uani 1 1 d .
C2 C 0.24433(8) 0.56526(11) 0.37037(9) 0.0120(2) Uani 1 1 d .
H2 H 0.3042 0.5219 0.3951 0.014 Uiso 1 1 calc R
C3 C 0.22024(8) 0.67711(11) 0.43078(9) 0.0117(2) Uani 1 1 d .
C4 C 0.12970(8) 0.73633(12) 0.39625(9) 0.0126(2) Uani 1 1 d .
C5 C 0.06513(8) 0.68397(12) 0.30168(9) 0.0148(2) Uani 1 1 d .
H5 H 0.0033 0.7224 0.2796 0.018 Uiso 1 1 calc R
C6 C 0.09100(8) 0.57691(12) 0.24055(9) 0.0138(2) Uani 1 1 d .
H6 H 0.0478 0.5434 0.1753 0.017 Uiso 1 1 calc R
C7 C 0.28922(8) 0.73573(12) 0.52849(9) 0.0122(2) Uani 1 1 d .
C8 C 0.20307(8) 0.28744(12) 0.04849(9) 0.0138(2) Uani 1 1 d .
C9 C 0.22770(9) 0.16096(12) 0.12279(10) 0.0165(2) Uani 1 1 d .
C10 C 0.11823(9) 0.26138(13) -0.04988(10) 0.0187(3) Uani 1 1 d .
H10A H 0.0616 0.2427 -0.0197 0.028 Uiso 1 1 calc R
H10B H 0.1317 0.1829 -0.0940 0.028 Uiso 1 1 calc R
H10C H 0.1070 0.3418 -0.0990 0.028 Uiso 1 1 calc R
C11 C 0.29005(9) 0.33468(13) 0.00591(11) 0.0204(3) Uani 1 1 d .
H11A H 0.2771 0.4237 -0.0309 0.031 Uiso 1 1 calc R
H11B H 0.3044 0.2686 -0.0490 0.031 Uiso 1 1 calc R
H11C H 0.3446 0.3421 0.0702 0.031 Uiso 1 1 calc R
C12 C 0.45282(8) 0.71875(12) 0.64088(9) 0.0139(2) Uani 1 1 d .
C13 C 0.48355(9) 0.86067(12) 0.61427(11) 0.0190(2) Uani 1 1 d .
H13A H 0.4942 0.8627 0.5367 0.029 Uiso 1 1 calc R
H13B H 0.5426 0.8848 0.6681 0.029 Uiso 1 1 calc R
H13C H 0.4337 0.9261 0.6209 0.029 Uiso 1 1 calc R
C14 C 0.52913(8) 0.61451(13) 0.63319(10) 0.0183(2) Uani 1 1 d .
H14A H 0.5063 0.5233 0.6467 0.027 Uiso 1 1 calc R
H14B H 0.5868 0.6349 0.6906 0.027 Uiso 1 1 calc R
H14C H 0.5434 0.6181 0.5574 0.027 Uiso 1 1 calc R
C15 C 0.42431(9) 0.71004(13) 0.75527(10) 0.0187(2) Uani 1 1 d .
H15A H 0.3763 0.7796 0.7590 0.028 Uiso 1 1 calc R
H15B H 0.4803 0.7252 0.8165 0.028 Uiso 1 1 calc R
H15C H 0.3979 0.6197 0.7639 0.028 Uiso 1 1 calc R
C16 C 0.16149(12) -0.01986(14) 0.20940(12) 0.0312(3) Uani 1 1 d .
H16A H 0.1801 -0.0914 0.1618 0.047 Uiso 1 1 calc R
H16B H 0.1016 -0.0452 0.2300 0.047 Uiso 1 1 calc R
H16C H 0.2112 -0.0090 0.2785 0.047 Uiso 1 1 calc R

loop_
_atom_site_aniso_label
_atom_site_aniso_U_11
_atom_site_aniso_U_22
_atom_site_aniso_U_33
_atom_site_aniso_U_23
_atom_site_aniso_U_13
_atom_site_aniso_U_12
O1 0.0141(4) 0.0185(4) 0.0176(4) -0.0072(3) 0.0007(3) 0.0032(3)
O2 0.0119(4) 0.0137(4) 0.0132(4) -0.0029(3) -0.0002(3) 0.0012(3)
O3 0.0164(4) 0.0162(4) 0.0175(4) -0.0051(3) 0.0011(3) 0.0029(3)
O4 0.0275(5) 0.0160(4) 0.0293(5) 0.0058(4) 0.0124(4) 0.0036(4)
O5 0.0235(5) 0.0240(5) 0.0316(5) 0.0028(4) 0.0000(4) 0.0093(4)
N1 0.0140(5) 0.0121(5) 0.0126(4) -0.0014(4) 0.0023(3) -0.0008(4)
N2 0.0142(5) 0.0129(5) 0.0128(4) -0.0022(4) 0.0022(3) 0.0001(4)
C1 0.0140(5) 0.0103(5) 0.0112(5) 0.0011(4) 0.0037(4) 0.0005(4)
C2 0.0122(5) 0.0123(5) 0.0117(5) 0.0013(4) 0.0030(4) 0.0013(4)
C3 0.0121(5) 0.0123(5) 0.0108(5) 0.0006(4) 0.0026(4) 0.0000(4)
C4 0.0130(5) 0.0123(5) 0.0132(5) -0.0001(4) 0.0043(4) 0.0009(4)
C5 0.0106(5) 0.0172(6) 0.0158(5) -0.0011(4) 0.0011(4) 0.0022(4)
C6 0.0130(5) 0.0150(6) 0.0128(5) -0.0002(4) 0.0013(4) -0.0002(4)
C7 0.0124(5) 0.0127(5) 0.0117(5) 0.0016(4) 0.0029(4) -0.0001(4)
C8 0.0145(5) 0.0145(5) 0.0123(5) -0.0027(4) 0.0025(4) 0.0020(4)
C9 0.0211(6) 0.0140(6) 0.0136(5) -0.0041(4) 0.0023(4) 0.0026(4)
C10 0.0190(6) 0.0201(6) 0.0151(5) -0.0052(5) -0.0006(4) 0.0028(5)
C11 0.0192(6) 0.0206(6) 0.0234(6) -0.0021(5) 0.0089(5) 0.0006(5)
C12 0.0116(5) 0.0150(6) 0.0132(5) -0.0028(4) -0.0012(4) 0.0009(4)
C13 0.0167(6) 0.0173(6) 0.0220(6) -0.0025(5) 0.0016(4) -0.0023(4)
C14 0.0152(6) 0.0189(6) 0.0190(5) -0.0043(5) 0.0000(4) 0.0043(4)
C15 0.0202(6) 0.0207(6) 0.0144(5) -0.0014(5) 0.0017(4) 0.0035(5)
C16 0.0514(10) 0.0162(6) 0.0317(7) 0.0069(6) 0.0212(7) 0.0063(6)

loop_
_atom_type_symbol
_atom_type_description
_atom_type_scat_dispersion_real
_atom_type_scat_dispersion_imag
_atom_type_scat_source
C C 0.0033 0.0016 'International Tables Vol C Tables 4.2.6.8 and 6.1.1.4'
H H 0.0000 0.0000 'International Tables Vol C Tables 4.2.6.8 and 6.1.1.4'
N N 0.0061 0.0033 'International Tables Vol C Tables 4.2.6.8 and 6.1.1.4'
O O 0.0106 0.0060 'International Tables Vol C Tables 4.2.6.8 and 6.1.1.4'

loop_
_geom_angle_atom_site_label_1
_geom_angle_atom_site_label_2
_geom_angle_atom_site_label_3
_geom_angle
_geom_angle_publ_flag
C4 O1 H1O 106.1(11) y
C7 O2 C12 121.42(9) y
C9 O4 C16 116.16(11) y
N2 N1 C1 112.29(9) y
N1 N2 C8 113.98(9) y
C2 C1 C6 120.48(10) ?
C2 C1 N1 117.04(10) ?
C6 C1 N1 122.45(10) ?
C1 C2 C3 120.22(10) ?
C1 C2 H2 119.9 ?
C3 C2 H2 119.9 ?
C2 C3 C4 119.23(10) ?
C2 C3 C7 121.19(10) y
C4 C3 C7 119.56(10) y
O1 C4 C5 116.33(10) y
O1 C4 C3 123.81(10) y
C5 C4 C3 119.85(10) ?
C6 C5 C4 120.30(10) ?
C6 C5 H5 119.8 ?
C4 C5 H5 119.8 ?
C5 C6 C1 119.83(10) ?
C5 C6 H6 120.1 ?
C1 C6 H6 120.1 ?
O3 C7 O2 124.78(10) y
O3 C7 C3 122.33(10) y
O2 C7 C3 112.89(9) y
N2 C8 C11 107.14(9) y
N2 C8 C9 111.84(9) y
C11 C8 C9 109.95(10) y
N2 C8 C10 104.91(9) y
C11 C8 C10 111.53(10) y
C9 C8 C10 111.32(10) y
O5 C9 O4 123.80(12) y
O5 C9 C8 125.56(12) y
O4 C9 C8 110.62(10) y
C8 C10 H10A 109.5 ?
C8 C10 H10B 109.5 ?
H10A C10 H10B 109.5 ?
C8 C10 H10C 109.5 ?
H10A C10 H10C 109.5 ?
H10B C10 H10C 109.5 ?
C8 C11 H11A 109.5 ?
C8 C11 H11B 109.5 ?
H11A C11 H11B 109.5 ?
C8 C11 H11C 109.5 ?
H11A C11 H11C 109.5 ?
H11B C11 H11C 109.5 ?
O2 C12 C13 109.13(9) y
O2 C12 C14 101.84(9) y
C13 C12 C14 111.00(10) y
O2 C12 C15 110.35(9) y
C13 C12 C15 113.00(10) y
C14 C12 C15 110.94(10) y
C12 C13 H13A 109.5 ?
C12 C13 H13B 109.5 ?
H13A C13 H13B 109.5 ?
C12 C13 H13C 109.5 ?
H13A C13 H13C 109.5 ?
H13B C13 H13C 109.5 ?
C12 C14 H14A 109.5 ?
C12 C14 H14B 109.5 ?
H14A C14 H14B 109.5 ?
C12 C14 H14C 109.5 ?
H14A C14 H14C 109.5 ?
H14B C14 H14C 109.5 ?
C12 C15 H15A 109.5 ?
C12 C15 H15B 109.5 ?
H15A C15 H15B 109.5 ?
C12 C15 H15C 109.5 ?
H15A C15 H15C 109.5 ?
H15B C15 H15C 109.5 ?
O4 C16 H16A 109.5 ?
O4 C16 H16B 109.5 ?
H16A C16 H16B 109.5 ?
O4 C16 H16C 109.5 ?
H16A C16 H16C 109.5 ?
H16B C16 H16C 109.5 ?

loop_
_geom_bond_atom_site_label_1
_geom_bond_atom_site_label_2
_geom_bond_distance
_geom_bond_publ_flag
O1 C4 1.3545(14) y
O1 H1O 0.856(16) ?
O2 C7 1.3256(13) y
O2 C12 1.4895(13) y
O3 C7 1.2257(14) y
O4 C9 1.3416(16) y
O4 C16 1.4423(16) y
O5 C9 1.2018(15) y
N1 N2 1.2476(13) y
N1 C1 1.4392(14) y
N2 C8 1.4957(15) y
C1 C2 1.3830(14) ?
C1 C6 1.4016(15) ?
C2 C3 1.4027(16) ?
C2 H2 0.9500 ?
C3 C4 1.4064(15) ?
C3 C7 1.4830(15) ?
C4 C5 1.4036(15) ?
C5 C6 1.3809(16) ?
C5 H5 0.9500 ?
C6 H6 0.9500 ?
C8 C11 1.5253(17) y
C8 C9 1.5280(17) y
C8 C10 1.5289(15) y
C10 H10A 0.9800 ?
C10 H10B 0.9800 ?
C10 H10C 0.9800 ?
C11 H11A 0.9800 ?
C11 H11B 0.9800 ?
C11 H11C 0.9800 ?
C12 C13 1.5182(17) y
C12 C14 1.5198(16) y
C12 C15 1.5237(16) y
C13 H13A 0.9800 ?
C13 H13B 0.9800 ?
C13 H13C 0.9800 ?
C14 H14A 0.9800 ?
C14 H14B 0.9800 ?
C14 H14C 0.9800 ?
C15 H15A 0.9800 ?
C15 H15B 0.9800 ?
C15 H15C 0.9800 ?
C16 H16A 0.9800 ?
C16 H16B 0.9800 ?
C16 H16C 0.9800 ?

loop_
_geom_hbond_atom_site_label_D
_geom_hbond_atom_site_label_H
_geom_hbond_atom_site_label_A
_geom_hbond_distance_DH
_geom_hbond_distance_HA
_geom_hbond_distance_DA
_geom_hbond_angle_DHA
_geom_hbond_site_symmetry_A
_geom_hbond_publ_flag
O1 H1O O3 0.856(16) 1.860(16) 2.6290(12) 148.6(15) . y
C13 H13C O3 0.98 2.49 3.0395(16) 115.3 . y
C15 H15A O3 0.98 2.39 2.9523(15) 115.9 . y
O1 H1O N2 0.856(16) 2.616(16) 3.2041(13) 126.9(13) 4_576 y

loop_
_geom_torsion_atom_site_label_1
_geom_torsion_atom_site_label_2
_geom_torsion_atom_site_label_3
_geom_torsion_atom_site_label_4
_geom_torsion
_geom_torsion_publ_flag
C1 N1 N2 C8 179.74(9) y
N2 N1 C1 C2 -152.48(10) ?
N2 N1 C1 C6 29.21(15) ?
C6 C1 C2 C3 -2.92(17) ?
N1 C1 C2 C3 178.73(10) ?
C1 C2 C3 C4 2.89(16) ?
C1 C2 C3 C7 -175.70(10) ?
C2 C3 C4 O1 -179.91(10) ?
C7 C3 C4 O1 -1.30(17) ?
C2 C3 C4 C5 -0.58(16) ?
C7 C3 C4 C5 178.04(10) ?
O1 C4 C5 C6 177.65(10) ?
C3 C4 C5 C6 -1.74(17) ?
C4 C5 C6 C1 1.74(17) ?
C2 C1 C6 C5 0.58(17) ?
N1 C1 C6 C5 178.84(10) ?
C12 O2 C7 O3 -0.63(16) ?
C12 O2 C7 C3 178.73(9) ?
C2 C3 C7 O3 -179.06(11) ?
C4 C3 C7 O3 2.35(17) ?
C2 C3 C7 O2 1.56(15) ?
C4 C3 C7 O2 -177.02(10) ?
N1 N2 C8 C11 -89.30(11) ?
N1 N2 C8 C9 31.25(14) ?
N1 N2 C8 C10 152.05(10) ?
C16 O4 C9 O5 -3.26(17) ?
C16 O4 C9 C8 175.12(10) ?
N2 C8 C9 O5 -111.60(13) ?
C11 C8 C9 O5 7.30(16) ?
C10 C8 C9 O5 131.40(13) ?
N2 C8 C9 O4 70.06(12) ?
C11 C8 C9 O4 -171.05(9) ?
C10 C8 C9 O4 -46.94(13) ?
C7 O2 C12 C13 -65.39(13) ?
C7 O2 C12 C14 177.20(10) ?
C7 O2 C12 C15 59.34(13) ?

loop_
_cod_related_entry_id
_cod_related_entry_database
_cod_related_entry_code
1 ChemSpider 30659430
